data_2104777
loop_
_publ_author_name
'Biju, A. R.'
'Rajasekharan, M. V.'

_publ_section_title
;
 Polymorphism in the nitrate salt of the
 [Mn(acetylacetonate)~2~(H~2~O)~2~]^+^ ion
;
_journal_issue 3
_journal_name_full 'Acta Crystallographica Section B'
_journal_page_first 373
_journal_page_last 379
_journal_paper_doi 10.1107/S0108768110009961
_journal_volume 66
_journal_year 2010
_chemical_formula_moiety 'C10 H18 Mn O6, N O3, H2 O'
_chemical_formula_sum 'C10 H20 Mn N O10'
_chemical_formula_weight 369.21
_chemical_name_systematic
;
 ?
;
_space_group_IT_number 14
_symmetry_cell_setting monoclinic
_symmetry_space_group_name_Hall '-P 2ybc'
_symmetry_space_group_name_H-M 'P 1 21/c 1'
_atom_sites_solution_hydrogens geom
_atom_sites_solution_primary direct
_atom_sites_solution_secondary difmap
_audit_creation_method SHELXL-97
_cell_angle_alpha 90.00
_cell_angle_beta 94.6900(10)
_cell_angle_gamma 90.00
_cell_formula_units_Z 8
_cell_length_a 7.8378(5)
_cell_length_b 12.9697(8)
_cell_length_c 31.268(2)
_cell_measurement_reflns_used 8817
_cell_measurement_temperature 100(2)
_cell_measurement_theta_max 26.03
_cell_measurement_theta_min 2.61
_cell_volume 3167.9(3)
_computing_cell_refinement 'Bruker SMART'
_computing_data_collection 'Bruker SMART'
_computing_data_reduction 'Bruker SAINT'
_computing_molecular_graphics 'Bruker SHELXTL'
_computing_publication_material 'Bruker SHELXTL'
_computing_structure_refinement 'SHELXL-97 (Sheldrick, 1997)'
_computing_structure_solution 'Bruker SHELXTL'
_diffrn_ambient_temperature 100(2)
_diffrn_measured_fraction_theta_full 0.997
_diffrn_measured_fraction_theta_max 0.997
_diffrn_measurement_device_type 'CCD area detector'
_diffrn_measurement_method 'phi and omega scans'
_diffrn_radiation_monochromator graphite
_diffrn_radiation_source 'fine-focus sealed tube'
_diffrn_radiation_type MoK\a
_diffrn_radiation_wavelength 0.71073
_diffrn_reflns_av_R_equivalents 0.0286
_diffrn_reflns_av_sigmaI/netI 0.0211
_diffrn_reflns_limit_h_max 9
_diffrn_reflns_limit_h_min -9
_diffrn_reflns_limit_k_max 16
_diffrn_reflns_limit_k_min -16
_diffrn_reflns_limit_l_max 38
_diffrn_reflns_limit_l_min -38
_diffrn_reflns_number 32272
_diffrn_reflns_theta_full 26.05
_diffrn_reflns_theta_max 26.05
_diffrn_reflns_theta_min 1.31
_exptl_absorpt_coefficient_mu 0.882
_exptl_absorpt_correction_T_max 0.7903
_exptl_absorpt_correction_T_min 0.7305
_exptl_absorpt_correction_type empirical
_exptl_absorpt_process_details sadabs
_exptl_crystal_colour green
_exptl_crystal_density_diffrn 1.548
_exptl_crystal_density_method 'not measured'
_exptl_crystal_description block
_exptl_crystal_F_000 1536
_exptl_crystal_size_max 0.38
_exptl_crystal_size_mid 0.36
_exptl_crystal_size_min 0.28
_refine_diff_density_max 0.439
_refine_diff_density_min -0.297
_refine_ls_extinction_method none
_refine_ls_goodness_of_fit_ref 1.127
_refine_ls_hydrogen_treatment constr
_refine_ls_matrix_type full
_refine_ls_number_parameters 408
_refine_ls_number_reflns 6250
_refine_ls_number_restraints 15
_refine_ls_restrained_S_all 1.129
_refine_ls_R_factor_all 0.0425
_refine_ls_R_factor_gt 0.0370
_refine_ls_shift/su_max 0.001
_refine_ls_shift/su_mean 0.000
_refine_ls_structure_factor_coef Fsqd
_refine_ls_weighting_details 'calc w=1/[\s^2^(Fo^2^)+(0.0430P)^2^+2.5245P] where P=(Fo^2^+2Fc^2^)/3'
_refine_ls_weighting_scheme calc
_refine_ls_wR_factor_gt 0.0950
_refine_ls_wR_factor_ref 0.0983
_reflns_number_gt 5448
_reflns_number_total 6250
_reflns_threshold_expression >2sigma(I)
_cod_data_source_file zb5009.cif
_cod_data_source_block 4
_cod_original_sg_symbol_H-M P21/c
_cod_database_code 2104777
_cod_database_fobs_code 2104777

loop_
_symmetry_equiv_pos_as_xyz
'x, y, z'
'-x, y+1/2, -z+1/2'
'-x, -y, -z'
'x, -y-1/2, z-1/2'

loop_
_atom_site_type_symbol
_atom_site_label
_atom_site_fract_x
_atom_site_fract_y
_atom_site_fract_z
_atom_site_U_iso_or_equiv
_atom_site_adp_type
_atom_site_calc_flag
_atom_site_refinement_flags
_atom_site_occupancy
_atom_site_disorder_assembly
_atom_site_disorder_group
Mn Mn1 0.24718(3) 0.04322(2) 0.251429(8) 0.01148(9) Uani d . 1 . .
Mn Mn2 0.5000 0.5000 0.0000 0.01447(11) Uani d S 1 . .
Mn Mn3 0.0000 0.0000 0.0000 0.01460(11) Uani d S 1 . .
O O1 0.25940(17) 0.14778(10) 0.20900(4) 0.0159(3) Uani d . 1 . .
O O2 0.27544(17) 0.14216(10) 0.29665(4) 0.0155(3) Uani d . 1 . .
O O3 0.23757(17) -0.06096(10) 0.29452(4) 0.0148(3) Uani d . 1 . .
O O4 0.21762(17) -0.05764(10) 0.20640(4) 0.0148(3) Uani d . 1 . .
O O5 -0.03285(17) 0.05777(11) 0.24895(5) 0.0173(3) Uani d D 1 . .
H H51 -0.0873 0.0393 0.2268 0.021 Uiso d RD 1 . .
H H52 -0.0803 0.0373 0.2697 0.021 Uiso d RD 1 . .
O O6 0.52685(17) 0.02616(11) 0.25318(4) 0.0166(3) Uani d D 1 . .
H H61 0.5706 0.0445 0.2315 0.020 Uiso d RD 1 . .
H H62 0.5806 0.0465 0.2736 0.020 Uiso d RD 1 . .
O O7 0.73099(17) 0.45799(11) 0.01553(5) 0.0175(3) Uani d . 1 . .
O O8 0.40889(17) 0.37739(11) 0.02323(4) 0.0180(3) Uani d . 1 . .
O O9 0.49359(18) 0.57905(12) 0.06296(4) 0.0207(3) Uani d D 1 . .
H H92 0.4073 0.5703 0.0758 0.025 Uiso d RD 1 . .
H H91 0.5716 0.5663 0.0794 0.025 Uiso d RD 1 . .
O O10 0.23266(17) -0.04110(11) 0.01405(5) 0.0175(3) Uani d . 1 . .
O O11 -0.08672(17) -0.12474(11) 0.02224(4) 0.0179(3) Uani d . 1 . .
O O12 -0.00099(18) 0.07147(12) 0.06479(5) 0.0212(3) Uani d . 1 . .
H H121 -0.0838 0.0649 0.0766 0.025 Uiso d R 1 . .
H H122 0.0796 0.0621 0.0809 0.025 Uiso d R 1 . .
C C1 0.3634(3) 0.29479(17) 0.17543(7) 0.0230(5) Uani d . 1 . .
H H1A 0.4283 0.2524 0.1565 0.035 Uiso calc R 1 . .
H H1B 0.4275 0.3580 0.1829 0.035 Uiso calc R 1 . .
H H1C 0.2522 0.3126 0.1607 0.035 Uiso calc R 1 . .
C C2 0.3364(2) 0.23576(15) 0.21538(7) 0.0167(4) Uani d . 1 . .
C C3 0.3892(3) 0.27532(16) 0.25559(7) 0.0195(4) Uani d . 1 . .
H H3 0.4556 0.3367 0.2569 0.023 Uiso calc R 1 . .
C C4 0.3510(2) 0.23052(15) 0.29396(6) 0.0165(4) Uani d . 1 . .
C C5 0.3901(3) 0.28528(17) 0.33581(7) 0.0226(5) Uani d . 1 . .
H H5A 0.2834 0.3109 0.3463 0.034 Uiso calc R 1 . .
H H5B 0.4668 0.3434 0.3317 0.034 Uiso calc R 1 . .
H H5C 0.4454 0.2374 0.3568 0.034 Uiso calc R 1 . .
C C6 0.1386(3) -0.20797(17) 0.32920(7) 0.0225(5) Uani d . 1 . .
H H6A 0.2504 -0.2269 0.3433 0.034 Uiso calc R 1 . .
H H6B 0.0722 -0.2706 0.3221 0.034 Uiso calc R 1 . .
H H6C 0.0769 -0.1649 0.3485 0.034 Uiso calc R 1 . .
C C7 0.1635(2) -0.14924(15) 0.28896(6) 0.0165(4) Uani d . 1 . .
C C8 0.1117(3) -0.19120(16) 0.24885(7) 0.0192(4) Uani d . 1 . .
H H8 0.0485 -0.2538 0.2480 0.023 Uiso calc R 1 . .
C C9 0.1469(2) -0.14684(15) 0.21015(7) 0.0171(4) Uani d . 1 . .
C C10 0.1074(3) -0.20362(17) 0.16873(7) 0.0228(5) Uani d . 1 . .
H H10A 0.0458 -0.1578 0.1478 0.034 Uiso calc R 1 . .
H H10B 0.0361 -0.2638 0.1737 0.034 Uiso calc R 1 . .
H H10C 0.2144 -0.2263 0.1575 0.034 Uiso calc R 1 . .
C C11 0.9706(3) 0.36467(17) 0.04473(7) 0.0216(4) Uani d . 1 . .
H H11A 1.0289 0.3938 0.0209 0.032 Uiso calc R 1 . .
H H11B 1.0004 0.2916 0.0481 0.032 Uiso calc R 1 . .
H H11C 1.0067 0.4017 0.0713 0.032 Uiso calc R 1 . .
C C12 0.7806(2) 0.37528(16) 0.03539(6) 0.0161(4) Uani d . 1 . .
C C13 0.6716(3) 0.29892(16) 0.04854(6) 0.0187(4) Uani d . 1 . .
H H13 0.7216 0.2403 0.0628 0.022 Uiso calc R 1 . .
C C14 0.4944(3) 0.30307(16) 0.04205(6) 0.0155(4) Uani d . 1 . .
C C15 0.3865(3) 0.21698(17) 0.05697(7) 0.0210(4) Uani d . 1 . .
H H15A 0.3165 0.2425 0.0793 0.031 Uiso calc R 1 . .
H H15B 0.4607 0.1612 0.0686 0.031 Uiso calc R 1 . .
H H15C 0.3117 0.1909 0.0327 0.031 Uiso calc R 1 . .
C C16 0.4750(3) -0.12869(17) 0.04519(7) 0.0214(4) Uani d . 1 . .
H H16A 0.5330 -0.0977 0.0217 0.032 Uiso calc R 1 . .
H H16B 0.5083 -0.2013 0.0484 0.032 Uiso calc R 1 . .
H H16C 0.5080 -0.0918 0.0720 0.032 Uiso calc R 1 . .
C C17 0.2848(2) -0.12140(16) 0.03529(6) 0.0160(4) Uani d . 1 . .
C C18 0.1780(3) -0.19780(16) 0.04944(6) 0.0184(4) Uani d . 1 . .
H H18 0.2295 -0.2544 0.0649 0.022 Uiso calc R 1 . .
C C19 0.0007(3) -0.19636(16) 0.04238(6) 0.0158(4) Uani d . 1 . .
C C20 -0.1046(3) -0.28217(17) 0.05868(7) 0.0222(5) Uani d . 1 . .
H H20A -0.1684 -0.2567 0.0822 0.033 Uiso calc R 1 . .
H H20B -0.0291 -0.3386 0.0691 0.033 Uiso calc R 1 . .
H H20C -0.1850 -0.3074 0.0354 0.033 Uiso calc R 1 . .
N N1 0.2229(2) 0.54461(13) 0.14760(5) 0.0169(4) Uani d . 1 . .
O O13 0.1938(2) 0.54761(13) 0.10792(5) 0.0280(4) Uani d . 1 . .
O O14 0.36308(19) 0.57525(13) 0.16475(5) 0.0264(4) Uani d . 1 . .
O O15 0.1104(2) 0.51095(13) 0.17017(5) 0.0289(4) Uani d . 1 . .
N N2 0.7216(2) 0.04570(13) 0.14942(5) 0.0170(4) Uani d . 1 . .
O O16 0.6993(2) 0.05275(13) 0.10976(5) 0.0273(4) Uani d . 1 . .
O O17 0.85799(19) 0.01015(13) 0.16677(5) 0.0262(4) Uani d . 1 . .
O O18 0.60501(19) 0.07549(13) 0.17196(5) 0.0259(4) Uani d . 1 . .
O O1W 0.2744(2) 0.02072(13) 0.12086(5) 0.0251(3) Uani d D 1 . .
H H2 0.2452 0.0083 0.1432 0.030 Uiso d RD 1 . .
H H1 0.3669 0.0450 0.1270 0.030 Uiso d RD 1 . .
O O2W 0.7660(2) 0.52803(14) 0.11800(5) 0.0294(4) Uani d D 1 . .
H H4 0.8571 0.5291 0.1200 0.035 Uiso d RD 1 . .
H H5 0.7441 0.5163 0.1414 0.035 Uiso d RD 1 . .

loop_
_atom_site_aniso_label
_atom_site_aniso_U_11
_atom_site_aniso_U_22
_atom_site_aniso_U_33
_atom_site_aniso_U_12
_atom_site_aniso_U_13
_atom_site_aniso_U_23
Mn1 0.01146(16) 0.00953(16) 0.01339(16) -0.00099(10) 0.00064(11) 0.00011(10)
Mn2 0.0100(2) 0.0175(2) 0.0157(2) -0.00061(16) -0.00043(15) 0.00315(16)
Mn3 0.0098(2) 0.0177(2) 0.0162(2) -0.00041(16) 0.00040(15) 0.00353(16)
O1 0.0152(7) 0.0143(7) 0.0182(7) -0.0003(5) 0.0013(5) 0.0033(5)
O2 0.0162(7) 0.0128(7) 0.0177(7) -0.0013(5) 0.0021(5) -0.0018(5)
O3 0.0171(7) 0.0109(7) 0.0162(7) -0.0015(5) 0.0005(5) 0.0011(5)
O4 0.0157(7) 0.0128(7) 0.0159(7) -0.0025(5) 0.0011(5) -0.0010(5)
O5 0.0137(7) 0.0201(8) 0.0182(7) -0.0001(6) 0.0012(5) -0.0005(6)
O6 0.0133(7) 0.0198(7) 0.0167(7) -0.0004(6) 0.0008(5) -0.0011(6)
O7 0.0119(7) 0.0212(8) 0.0191(7) -0.0004(5) -0.0005(5) 0.0027(6)
O8 0.0123(7) 0.0210(8) 0.0205(7) -0.0009(6) 0.0001(5) 0.0040(6)
O9 0.0157(7) 0.0277(8) 0.0186(7) -0.0009(6) 0.0003(6) 0.0007(6)
O10 0.0120(7) 0.0210(8) 0.0194(7) -0.0004(5) 0.0007(5) 0.0034(6)
O11 0.0130(7) 0.0202(8) 0.0202(7) -0.0014(6) 0.0002(5) 0.0042(6)
O12 0.0154(7) 0.0294(8) 0.0186(7) -0.0007(6) 0.0011(6) 0.0007(6)
C1 0.0225(11) 0.0184(11) 0.0281(11) -0.0007(9) 0.0022(9) 0.0056(9)
C2 0.0118(9) 0.0129(10) 0.0255(10) 0.0015(7) 0.0029(7) 0.0035(8)
C3 0.0161(10) 0.0146(10) 0.0278(11) -0.0012(8) 0.0016(8) -0.0006(8)
C4 0.0119(9) 0.0127(10) 0.0246(10) 0.0012(7) -0.0006(7) -0.0026(8)
C5 0.0213(11) 0.0184(11) 0.0277(11) -0.0025(9) 0.0006(8) -0.0062(9)
C6 0.0224(11) 0.0190(11) 0.0264(11) -0.0009(9) 0.0034(8) 0.0056(9)
C7 0.0112(9) 0.0135(10) 0.0252(11) 0.0031(7) 0.0033(8) 0.0019(8)
C8 0.0162(10) 0.0131(10) 0.0283(11) -0.0038(8) 0.0026(8) -0.0017(8)
C9 0.0121(9) 0.0151(10) 0.0238(10) 0.0024(8) 0.0004(7) -0.0025(8)
C10 0.0228(11) 0.0204(11) 0.0254(11) -0.0026(9) 0.0024(8) -0.0073(9)
C11 0.0145(10) 0.0237(11) 0.0262(11) 0.0019(8) -0.0010(8) -0.0007(9)
C12 0.0166(10) 0.0194(10) 0.0120(9) 0.0014(8) -0.0003(7) -0.0030(8)
C13 0.0188(10) 0.0194(11) 0.0175(10) 0.0023(8) -0.0011(8) 0.0012(8)
C14 0.0175(10) 0.0178(10) 0.0109(9) -0.0007(8) -0.0001(7) -0.0003(7)
C15 0.0181(10) 0.0223(11) 0.0223(11) -0.0023(8) 0.0003(8) 0.0065(9)
C16 0.0149(10) 0.0248(11) 0.0243(11) 0.0007(8) -0.0004(8) 0.0020(9)
C17 0.0166(10) 0.0194(10) 0.0118(9) 0.0019(8) 0.0005(7) -0.0024(8)
C18 0.0189(10) 0.0187(11) 0.0174(10) 0.0021(8) -0.0001(8) 0.0024(8)
C19 0.0182(10) 0.0178(10) 0.0115(9) -0.0009(8) 0.0021(7) -0.0016(8)
C20 0.0193(11) 0.0224(11) 0.0247(11) -0.0025(9) 0.0012(8) 0.0055(9)
N1 0.0141(8) 0.0174(9) 0.0190(9) 0.0007(7) 0.0001(7) -0.0018(7)
O13 0.0236(8) 0.0411(10) 0.0184(8) -0.0018(7) -0.0039(6) 0.0011(7)
O14 0.0177(8) 0.0361(9) 0.0242(8) -0.0080(7) -0.0050(6) 0.0044(7)
O15 0.0215(8) 0.0379(10) 0.0287(9) -0.0080(7) 0.0102(6) -0.0042(7)
N2 0.0141(8) 0.0182(9) 0.0183(9) -0.0019(7) -0.0002(7) -0.0007(7)
O16 0.0222(8) 0.0430(10) 0.0164(8) 0.0035(7) -0.0008(6) 0.0014(7)
O17 0.0188(8) 0.0331(9) 0.0255(8) 0.0080(7) -0.0059(6) -0.0035(7)
O18 0.0195(8) 0.0349(9) 0.0245(8) 0.0030(7) 0.0084(6) 0.0017(7)
O1W 0.0236(8) 0.0352(9) 0.0164(7) -0.0081(7) 0.0004(6) 0.0032(6)
O2W 0.0244(8) 0.0462(10) 0.0172(8) -0.0007(7) -0.0005(6) 0.0060(7)

loop_
_atom_type_symbol
_atom_type_description
_atom_type_scat_dispersion_real
_atom_type_scat_dispersion_imag
_atom_type_scat_source
C C 0.0033 0.0016 'International Tables Vol C Tables 4.2.6.8 and 6.1.1.4'
H H 0.0000 0.0000 'International Tables Vol C Tables 4.2.6.8 and 6.1.1.4'
Mn Mn 0.3368 0.7283 'International Tables Vol C Tables 4.2.6.8 and 6.1.1.4'
N N 0.0061 0.0033 'International Tables Vol C Tables 4.2.6.8 and 6.1.1.4'
O O 0.0106 0.0060 'International Tables Vol C Tables 4.2.6.8 and 6.1.1.4'

loop_
_geom_angle_atom_site_label_1
_geom_angle_atom_site_label_2
_geom_angle_atom_site_label_3
_geom_angle_site_symmetry_1
_geom_angle_site_symmetry_3
_geom_angle
_geom_angle_publ_flag
O1 Mn1 O2 . . 91.61(6) ?
O1 Mn1 O3 . . 179.19(6) ?
O2 Mn1 O3 . . 87.81(6) ?
O1 Mn1 O4 . . 89.10(6) ?
O2 Mn1 O4 . . 179.26(6) ?
O3 Mn1 O4 . . 91.48(6) ?
O1 Mn1 O5 . . 91.22(6) ?
O2 Mn1 O5 . . 91.34(6) ?
O3 Mn1 O5 . . 89.36(6) ?
O4 Mn1 O5 . . 88.42(6) ?
O1 Mn1 O6 . . 88.98(6) ?
O2 Mn1 O6 . . 89.66(6) ?
O3 Mn1 O6 . . 90.45(6) ?
O4 Mn1 O6 . . 90.57(6) ?
O5 Mn1 O6 . . 178.97(6) ?
O8 Mn2 O8 . 3_665 180.00(8) ?
O8 Mn2 O7 . 3_665 87.61(6) ?
O8 Mn2 O7 3_665 3_665 92.39(6) ?
O8 Mn2 O7 . . 92.39(6) ?
O8 Mn2 O7 3_665 . 87.61(6) ?
O7 Mn2 O7 3_665 . 180.00(12) ?
O8 Mn2 O9 . . 90.64(6) ?
O8 Mn2 O9 3_665 . 89.36(6) ?
O7 Mn2 O9 3_665 . 90.23(6) ?
O7 Mn2 O9 . . 89.77(6) ?
O8 Mn2 O9 . 3_665 89.36(6) ?
O8 Mn2 O9 3_665 3_665 90.64(6) ?
O7 Mn2 O9 3_665 3_665 89.77(6) ?
O7 Mn2 O9 . 3_665 90.23(6) ?
O9 Mn2 O9 . 3_665 180.00(8) ?
O11 Mn3 O11 3 . 180.00(9) ?
O11 Mn3 O10 3 . 87.63(6) ?
O11 Mn3 O10 . . 92.37(6) ?
O11 Mn3 O10 3 3 92.37(6) ?
O11 Mn3 O10 . 3 87.63(6) ?
O10 Mn3 O10 . 3 180.00(12) ?
O11 Mn3 O12 3 3 89.63(6) ?
O11 Mn3 O12 . 3 90.37(6) ?
O10 Mn3 O12 . 3 91.07(6) ?
O10 Mn3 O12 3 3 88.93(6) ?
O11 Mn3 O12 3 . 90.37(6) ?
O11 Mn3 O12 . . 89.63(6) ?
O10 Mn3 O12 . . 88.93(6) ?
O10 Mn3 O12 3 . 91.07(6) ?
O12 Mn3 O12 3 . 180.00(8) ?
C2 O1 Mn1 . . 124.59(13) ?
C4 O2 Mn1 . . 124.91(13) ?
C7 O3 Mn1 . . 125.12(13) ?
C9 O4 Mn1 . . 124.74(13) ?
Mn1 O5 H51 . . 117.0 ?
Mn1 O5 H52 . . 117.5 ?
H51 O5 H52 . . 109.7 ?
Mn1 O6 H61 . . 115.8 ?
Mn1 O6 H62 . . 117.1 ?
H61 O6 H62 . . 110.1 ?
C12 O7 Mn2 . . 127.10(13) ?
C14 O8 Mn2 . . 126.85(13) ?
Mn2 O9 H92 . . 116.6 ?
Mn2 O9 H91 . . 114.3 ?
H92 O9 H91 . . 106.2 ?
C17 O10 Mn3 . . 126.93(13) ?
C19 O11 Mn3 . . 126.77(13) ?
Mn3 O12 H121 . . 116.8 ?
Mn3 O12 H122 . . 117.2 ?
H121 O12 H122 . . 109.7 ?
C2 C1 H1A . . 109.5 ?
C2 C1 H1B . . 109.5 ?
H1A C1 H1B . . 109.5 ?
C2 C1 H1C . . 109.5 ?
H1A C1 H1C . . 109.5 ?
H1B C1 H1C . . 109.5 ?
O1 C2 C3 . . 124.34(18) ?
O1 C2 C1 . . 114.67(18) ?
C3 C2 C1 . . 120.99(18) ?
C4 C3 C2 . . 123.94(19) ?
C4 C3 H3 . . 118.0 ?
C2 C3 H3 . . 118.0 ?
O2 C4 C3 . . 123.95(18) ?
O2 C4 C5 . . 115.11(18) ?
C3 C4 C5 . . 120.90(18) ?
C4 C5 H5A . . 109.5 ?
C4 C5 H5B . . 109.5 ?
H5A C5 H5B . . 109.5 ?
C4 C5 H5C . . 109.5 ?
H5A C5 H5C . . 109.5 ?
H5B C5 H5C . . 109.5 ?
C7 C6 H6A . . 109.5 ?
C7 C6 H6B . . 109.5 ?
H6A C6 H6B . . 109.5 ?
C7 C6 H6C . . 109.5 ?
H6A C6 H6C . . 109.5 ?
H6B C6 H6C . . 109.5 ?
O3 C7 C8 . . 124.19(18) ?
O3 C7 C6 . . 115.26(18) ?
C8 C7 C6 . . 120.53(18) ?
C9 C8 C7 . . 123.87(19) ?
C9 C8 H8 . . 118.1 ?
C7 C8 H8 . . 118.1 ?
O4 C9 C8 . . 124.59(18) ?
O4 C9 C10 . . 114.91(18) ?
C8 C9 C10 . . 120.49(18) ?
C9 C10 H10A . . 109.5 ?
C9 C10 H10B . . 109.5 ?
H10A C10 H10B . . 109.5 ?
C9 C10 H10C . . 109.5 ?
H10A C10 H10C . . 109.5 ?
H10B C10 H10C . . 109.5 ?
C12 C11 H11A . . 109.5 ?
C12 C11 H11B . . 109.5 ?
H11A C11 H11B . . 109.5 ?
C12 C11 H11C . . 109.5 ?
H11A C11 H11C . . 109.5 ?
H11B C11 H11C . . 109.5 ?
O7 C12 C13 . . 124.65(18) ?
O7 C12 C11 . . 115.30(18) ?
C13 C12 C11 . . 120.04(18) ?
C14 C13 C12 . . 124.06(19) ?
C14 C13 H13 . . 118.0 ?
C12 C13 H13 . . 118.0 ?
O8 C14 C13 . . 124.92(19) ?
O8 C14 C15 . . 114.48(17) ?
C13 C14 C15 . . 120.59(18) ?
C14 C15 H15A . . 109.5 ?
C14 C15 H15B . . 109.5 ?
H15A C15 H15B . . 109.5 ?
C14 C15 H15C . . 109.5 ?
H15A C15 H15C . . 109.5 ?
H15B C15 H15C . . 109.5 ?
C17 C16 H16A . . 109.5 ?
C17 C16 H16B . . 109.5 ?
H16A C16 H16B . . 109.5 ?
C17 C16 H16C . . 109.5 ?
H16A C16 H16C . . 109.5 ?
H16B C16 H16C . . 109.5 ?
O10 C17 C18 . . 124.59(18) ?
O10 C17 C16 . . 115.24(18) ?
C18 C17 C16 . . 120.16(18) ?
C19 C18 C17 . . 124.01(19) ?
C19 C18 H18 . . 118.0 ?
C17 C18 H18 . . 118.0 ?
O11 C19 C18 . . 124.95(19) ?
O11 C19 C20 . . 114.57(17) ?
C18 C19 C20 . . 120.48(18) ?
C19 C20 H20A . . 109.5 ?
C19 C20 H20B . . 109.5 ?
H20A C20 H20B . . 109.5 ?
C19 C20 H20C . . 109.5 ?
H20A C20 H20C . . 109.5 ?
H20B C20 H20C . . 109.5 ?
O13 N1 O14 . . 120.15(17) ?
O13 N1 O15 . . 119.54(17) ?
O14 N1 O15 . . 120.31(17) ?
O16 N2 O17 . . 120.52(17) ?
O16 N2 O18 . . 119.13(17) ?
O17 N2 O18 . . 120.35(17) ?
H2 O1W H1 . . 101.3 ?
H4 O2W H5 . . 102.5 ?

loop_
_geom_bond_atom_site_label_1
_geom_bond_atom_site_label_2
_geom_bond_site_symmetry_2
_geom_bond_distance
_geom_bond_publ_flag
Mn1 O1 . 1.9051(14) ?
Mn1 O2 . 1.9089(14) ?
Mn1 O3 . 1.9141(14) ?
Mn1 O4 . 1.9218(14) ?
Mn1 O5 . 2.1980(14) ?
Mn1 O6 . 2.1993(14) ?
Mn2 O8 . 1.9108(14) ?
Mn2 O8 3_665 1.9108(14) ?
Mn2 O7 3_665 1.9149(14) ?
Mn2 O7 . 1.9149(14) ?
Mn2 O9 . 2.2238(14) ?
Mn2 O9 3_665 2.2238(14) ?
Mn3 O11 3 1.9080(14) ?
Mn3 O11 . 1.9080(14) ?
Mn3 O10 . 1.9161(14) ?
Mn3 O10 3 1.9161(14) ?
Mn3 O12 3 2.2284(14) ?
Mn3 O12 . 2.2284(14) ?
O1 C2 . 1.299(2) ?
O2 C4 . 1.296(2) ?
O3 C7 . 1.289(2) ?
O4 C9 . 1.292(2) ?
O5 H51 . 0.8204 ?
O5 H52 . 0.8182 ?
O6 H61 . 0.8184 ?
O6 H62 . 0.7823 ?
O7 C12 . 1.284(2) ?
O8 C14 . 1.288(2) ?
O9 H92 . 0.8221 ?
O9 H91 . 0.7840 ?
O10 C17 . 1.284(2) ?
O11 C19 . 1.288(2) ?
O12 H121 . 0.7775 ?
O12 H122 . 0.7842 ?
C1 C2 . 1.495(3) ?
C1 H1A . 0.9800 ?
C1 H1B . 0.9800 ?
C1 H1C . 0.9800 ?
C2 C3 . 1.389(3) ?
C3 C4 . 1.388(3) ?
C3 H3 . 0.9500 ?
C4 C5 . 1.498(3) ?
C5 H5A . 0.9800 ?
C5 H5B . 0.9800 ?
C5 H5C . 0.9800 ?
C6 C7 . 1.497(3) ?
C6 H6A . 0.9800 ?
C6 H6B . 0.9800 ?
C6 H6C . 0.9800 ?
C7 C8 . 1.397(3) ?
C8 C9 . 1.388(3) ?
C8 H8 . 0.9500 ?
C9 C10 . 1.500(3) ?
C10 H10A . 0.9800 ?
C10 H10B . 0.9800 ?
C10 H10C . 0.9800 ?
C11 C12 . 1.500(3) ?
C11 H11A . 0.9800 ?
C11 H11B . 0.9800 ?
C11 H11C . 0.9800 ?
C12 C13 . 1.392(3) ?
C13 C14 . 1.389(3) ?
C13 H13 . 0.9500 ?
C14 C15 . 1.498(3) ?
C15 H15A . 0.9800 ?
C15 H15B . 0.9800 ?
C15 H15C . 0.9800 ?
C16 C17 . 1.501(3) ?
C16 H16A . 0.9800 ?
C16 H16B . 0.9800 ?
C16 H16C . 0.9800 ?
C17 C18 . 1.392(3) ?
C18 C19 . 1.389(3) ?
C18 H18 . 0.9500 ?
C19 C20 . 1.499(3) ?
C20 H20A . 0.9800 ?
C20 H20B . 0.9800 ?
C20 H20C . 0.9800 ?
N1 O13 . 1.244(2) ?
N1 O14 . 1.247(2) ?
N1 O15 . 1.253(2) ?
N2 O16 . 1.241(2) ?
N2 O17 . 1.247(2) ?
N2 O18 . 1.260(2) ?
O1W H2 . 0.7680 ?
O1W H1 . 0.7993 ?
O2W H4 . 0.7119 ?
O2W H5 . 0.7789 ?
